data_1571801
loop_
_publ_author_name
'Zhou, Shuang'
'Qiu, Tianyu'
'Wang, He'
'Tang, Boyan'
'Su, Yang'
'Nan, Tianhao'
'Dong, Junchao'
'Wang, Zihao'
'Liu, Dongtao'
'Zhu, Guangshan'

_publ_section_title
;
 Flexible porous organic polymers constructed using
 C(sp<sup>3</sup>)-C(sp<sup>3</sup>) coupling reactions and their high
 methane-storage capacity.
;
_journal_issue 28
_journal_name_full 'Chemical science'
_journal_page_first 10830
_journal_page_last 10837
_journal_paper_doi 10.1039/d4sc01289e
_journal_volume 15
_journal_year 2024
_chemical_formula_moiety '0.039(C26 H22)'
_chemical_formula_sum 'C H'
_chemical_formula_weight 13.02
_space_group_crystal_system monoclinic
_space_group_IT_number 14
_space_group_name_Hall '-P 2ybc'
_space_group_name_H-M_alt 'P 1 21/c 1'
_atom_sites_solution_hydrogens geom
_atom_sites_solution_primary dual
_audit_creation_date 2023-10-10
_audit_creation_method
;
Olex2 1.3-alpha
(compiled 2020.11.12 svn.r5f609507 for OlexSys, GUI svn.r6408)
;
_audit_update_record
;
2023-10-11 deposited with the CCDC.	2024-05-30 downloaded from the CCDC.
;
_cell_angle_alpha 90
_cell_angle_beta 91.072(15)
_cell_angle_gamma 90
_cell_formula_units_Z 51
_cell_length_a 5.8945(12)
_cell_length_b 7.7498(14)
_cell_length_c 20.085(4)
_cell_measurement_reflns_used 1934
_cell_measurement_temperature 294.85
_cell_measurement_theta_max 62.60
_cell_measurement_theta_min 4.40
_cell_volume 917.3(3)
_computing_molecular_graphics 'Olex2 1.3-alpha (Dolomanov et al., 2009)'
_computing_publication_material 'Olex2 1.3-alpha (Dolomanov et al., 2009)'
_computing_structure_refinement 'SHELXL 2018/3 (Sheldrick, 2015)'
_computing_structure_solution 'SHELXT 2018/2 (Sheldrick, 2018)'
_diffrn_ambient_temperature 294.85
_diffrn_detector 'charge-coupled device (CCD) area detector'
_diffrn_detector_type 'Bruker APEX II'
_diffrn_measured_fraction_theta_full 0.991
_diffrn_measured_fraction_theta_max 0.991
_diffrn_measurement_device 'three-circle diffractometer'
_diffrn_radiation_collimation 'focusing mirrors'
_diffrn_radiation_detector 'Bruker APEX II'
_diffrn_radiation_monochromator 'mirror optics'
_diffrn_radiation_probe x-ray
_diffrn_radiation_type 'Cu K\a'
_diffrn_radiation_wavelength 1.54178
_diffrn_radiation_xray_symbol K-L~3~
_diffrn_reflns_av_R_equivalents 0.0819
_diffrn_reflns_av_unetI/netI 0.0695
_diffrn_reflns_Laue_measured_fraction_full 0.991
_diffrn_reflns_Laue_measured_fraction_max 0.991
_diffrn_reflns_limit_h_max 6
_diffrn_reflns_limit_h_min -6
_diffrn_reflns_limit_k_max 9
_diffrn_reflns_limit_k_min -8
_diffrn_reflns_limit_l_max 22
_diffrn_reflns_limit_l_min -23
_diffrn_reflns_number 6904
_diffrn_reflns_point_group_measured_fraction_full 0.991
_diffrn_reflns_point_group_measured_fraction_max 0.991
_diffrn_reflns_theta_full 64.064
_diffrn_reflns_theta_max 64.064
_diffrn_reflns_theta_min 4.403
_diffrn_source_current 1.0
_diffrn_source_power 0.05
_diffrn_source_type 'Incoatec I\ms'
_diffrn_source_voltage 50.0
_exptl_absorpt_coefficient_mu 0.503
_exptl_crystal_colour green
_exptl_crystal_colour_primary green
_exptl_crystal_density_diffrn 1.202
_exptl_crystal_description block
_exptl_crystal_F_000 357
_refine_diff_density_max 0.418
_refine_diff_density_min -0.420
_refine_diff_density_rms 0.104
_refine_ls_extinction_method none
_refine_ls_goodness_of_fit_ref 1.085
_refine_ls_hydrogen_treatment constr
_refine_ls_matrix_type full
_refine_ls_number_parameters 118
_refine_ls_number_reflns 1511
_refine_ls_number_restraints 0
_refine_ls_restrained_S_all 1.085
_refine_ls_R_factor_all 0.1908
_refine_ls_R_factor_gt 0.1442
_refine_ls_shift/su_max 0.000
_refine_ls_shift/su_mean 0.000
_refine_ls_structure_factor_coef Fsqd
_refine_ls_weighting_details 'w=1/[\s^2^(Fo^2^)+(0.1416P)^2^+7.5411P] where P=(Fo^2^+2Fc^2^)/3'
_refine_ls_weighting_scheme calc
_refine_ls_wR_factor_gt 0.4252
_refine_ls_wR_factor_ref 0.4511
_reflns_Friedel_coverage 0.000
_reflns_number_gt 885
_reflns_number_total 1511
_reflns_threshold_expression 'I > 2\s(I)'
_cod_data_source_file d4sc01289e2.cif
_cod_data_source_block 2
_cod_depositor_comments 'Adding full bibliography for 1571801.cif.'
_cod_database_code 1571801
_shelx_shelxl_version_number 2018/3
_shelx_space_group_comment
;
The symmetry employed for this shelxl refinement is uniquely defined
by the following loop, which should always be used as a source of
symmetry information in preference to the above space-group names.
They are only intended as comments.
;
_shelx_estimated_absorpt_t_max 0.7524
_shelx_estimated_absorpt_t_min 0.5830
_olex2_refinement_description
;
1. Fixed Uiso
 At 1.2 times of:
  All C(H) groups, All C(H,H) groups
2.a Secondary CH2 refined with riding coordinates:
 C00A(H00B,H00A)
2.b Aromatic/amide H refined with riding coordinates:
 C004(H004), C005(H005), C006(H006), C007(H007), C008(H008), C009(H009),
 C00B(H00C), C00C(H00D), C00D(H00E)
;
_smtbx_masks_void_probe_radius 1.2
_smtbx_masks_void_truncation_radius 1.2
_olex2_submission_special_instructions 'No special instructions were received'

loop_
_space_group_symop_operation_xyz
'x, y, z'
'-x, y+1/2, -z+1/2'
'-x, -y, -z'
'x, -y-1/2, z-1/2'

loop_
_atom_site_label
_atom_site_type_symbol
_atom_site_fract_x
_atom_site_fract_y
_atom_site_fract_z
_atom_site_U_iso_or_equiv
_atom_site_adp_type
_atom_site_occupancy
_atom_site_site_symmetry_order
_atom_site_calc_flag
_atom_site_refinement_flags_posn
_atom_site_refinement_flags_adp
_atom_site_refinement_flags_occupancy
_atom_site_disorder_assembly
_atom_site_disorder_group
C001 C 0.2048(13) 0.3890(10) 0.2812(4) 0.042(2) Uani 1 1 d . . . . .
C002 C 0.0357(14) 0.4019(11) 0.4120(4) 0.047(2) Uani 1 1 d . . . . .
C003 C 0.2974(13) 0.3848(10) 0.2127(4) 0.041(2) Uani 1 1 d . . . . .
C004 C 0.0019(15) 0.4697(13) 0.2961(4) 0.054(2) Uani 1 1 d . . . . .
H004 H -0.082426 0.521169 0.261892 0.065 Uiso 1 1 calc R U . . .
C005 C 0.4714(17) 0.3779(13) 0.0842(4) 0.061(3) Uani 1 1 d . . . . .
H005 H 0.529878 0.374542 0.041577 0.073 Uiso 1 1 calc R U . . .
C006 C -0.0783(15) 0.4759(13) 0.3601(4) 0.056(2) Uani 1 1 d . . . . .
H006 H -0.214391 0.532449 0.367995 0.067 Uiso 1 1 calc R U . . .
C007 C 0.5813(16) 0.2976(14) 0.1357(5) 0.064(3) Uani 1 1 d . . . . .
H007 H 0.715639 0.238789 0.127833 0.077 Uiso 1 1 calc R U . . .
C008 C 0.2364(17) 0.3183(12) 0.3986(4) 0.061(3) Uani 1 1 d . . . . .
H008 H 0.317568 0.264543 0.432858 0.073 Uiso 1 1 calc R U . . .
C009 C 0.4980(15) 0.3017(12) 0.1988(4) 0.053(2) Uani 1 1 d . . . . .
H009 H 0.578400 0.247311 0.233117 0.064 Uiso 1 1 calc R U . . .
C00A C -0.0449(18) 0.4219(12) 0.4835(4) 0.059(3) Uani 1 1 d . . . . .
H00B H -0.209418 0.426146 0.483256 0.071 Uiso 1 1 calc R U . . .
H00A H 0.001974 0.321417 0.509107 0.071 Uiso 1 1 calc R U . . .
C00B C 0.3173(16) 0.3141(12) 0.3347(4) 0.056(3) Uani 1 1 d . . . . .
H00C H 0.454081 0.258070 0.327228 0.068 Uiso 1 1 calc R U . . .
C00C C 0.1869(16) 0.4686(13) 0.1600(4) 0.059(3) Uani 1 1 d . . . . .
H00D H 0.053324 0.528681 0.167658 0.071 Uiso 1 1 calc R U . . .
C00D C 0.2739(18) 0.4634(13) 0.0963(4) 0.062(3) Uani 1 1 d . . . . .
H00E H 0.196931 0.518655 0.061478 0.074 Uiso 1 1 calc R U . . .

loop_
_atom_site_aniso_label
_atom_site_aniso_U_11
_atom_site_aniso_U_22
_atom_site_aniso_U_33
_atom_site_aniso_U_23
_atom_site_aniso_U_13
_atom_site_aniso_U_12
C001 0.046(5) 0.036(5) 0.044(5) -0.006(3) -0.001(4) 0.000(4)
C002 0.055(5) 0.044(5) 0.041(5) -0.001(4) 0.004(4) -0.010(4)
C003 0.047(5) 0.037(5) 0.039(4) 0.002(3) -0.002(3) -0.002(4)
C004 0.051(5) 0.068(6) 0.043(5) 0.000(4) -0.001(4) 0.014(5)
C005 0.080(7) 0.060(6) 0.042(5) 0.005(4) 0.012(5) -0.002(5)
C006 0.055(6) 0.066(6) 0.048(5) -0.004(4) 0.007(4) 0.008(5)
C007 0.057(6) 0.078(7) 0.058(6) -0.006(5) 0.015(5) 0.009(5)
C008 0.078(7) 0.054(6) 0.051(6) 0.004(4) 0.003(5) 0.017(5)
C009 0.053(5) 0.062(6) 0.045(5) 0.001(4) 0.003(4) 0.002(4)
C00A 0.083(7) 0.051(5) 0.044(5) -0.006(4) 0.013(4) -0.004(5)
C00B 0.065(6) 0.063(6) 0.040(5) 0.001(4) 0.003(4) 0.015(5)
C00C 0.068(6) 0.057(6) 0.053(6) 0.003(4) 0.008(5) 0.014(5)
C00D 0.084(7) 0.060(6) 0.041(5) 0.012(4) -0.007(5) 0.002(5)

loop_
_atom_type_symbol
_atom_type_description
_atom_type_scat_dispersion_real
_atom_type_scat_dispersion_imag
_atom_type_scat_source
C C 0.0181 0.0091 'International Tables Vol C Tables 4.2.6.8 and 6.1.1.4'
H H 0.0000 0.0000 'International Tables Vol C Tables 4.2.6.8 and 6.1.1.4'

loop_
_geom_angle_atom_site_label_1
_geom_angle_atom_site_label_2
_geom_angle_atom_site_label_3
_geom_angle
_geom_angle_site_symmetry_1
_geom_angle_site_symmetry_3
_geom_angle_publ_flag
C004 C001 C003 122.7(7) . . ?
C00B C001 C003 122.1(7) . . ?
C00B C001 C004 115.3(8) . . ?
C006 C002 C008 117.6(8) . . ?
C006 C002 C00A 121.4(8) . . ?
C008 C002 C00A 120.9(8) . . ?
C009 C003 C001 121.7(7) . . ?
C009 C003 C00C 117.1(8) . . ?
C00C C003 C001 121.2(8) . . ?
C001 C004 H004 119.1 . . ?
C006 C004 C001 121.9(8) . . ?
C006 C004 H004 119.1 . . ?
C007 C005 H005 120.5 . . ?
C007 C005 C00D 118.9(8) . . ?
C00D C005 H005 120.5 . . ?
C002 C006 C004 121.8(9) . . ?
C002 C006 H006 119.1 . . ?
C004 C006 H006 119.1 . . ?
C005 C007 H007 119.3 . . ?
C005 C007 C009 121.3(9) . . ?
C009 C007 H007 119.3 . . ?
C002 C008 H008 119.8 . . ?
C00B C008 C002 120.4(9) . . ?
C00B C008 H008 119.8 . . ?
C003 C009 H009 119.3 . . ?
C007 C009 C003 121.4(9) . . ?
C007 C009 H009 119.3 . . ?
C002 C00A H00B 109.0 . . ?
C002 C00A H00A 109.0 . . ?
C00A C00A C002 112.9(10) 3_566 . ?
C00A C00A H00B 109.0 3_566 . ?
C00A C00A H00A 109.0 3_566 . ?
H00B C00A H00A 107.8 . . ?
C001 C00B H00C 118.5 . . ?
C008 C00B C001 123.0(9) . . ?
C008 C00B H00C 118.5 . . ?
C003 C00C H00D 119.6 . . ?
C00D C00C C003 120.8(9) . . ?
C00D C00C H00D 119.6 . . ?
C005 C00D C00C 120.5(9) . . ?
C005 C00D H00E 119.8 . . ?
C00C C00D H00E 119.8 . . ?

loop_
_geom_bond_atom_site_label_1
_geom_bond_atom_site_label_2
_geom_bond_distance
_geom_bond_site_symmetry_2
_geom_bond_publ_flag
C001 C003 1.491(11) . ?
C001 C004 1.387(11) . ?
C001 C00B 1.379(11) . ?
C002 C006 1.355(12) . ?
C002 C008 1.380(12) . ?
C002 C00A 1.531(11) . ?
C003 C009 1.379(12) . ?
C003 C00C 1.392(12) . ?
C004 H004 0.9300 . ?
C004 C006 1.380(11) . ?
C005 H005 0.9300 . ?
C005 C007 1.360(13) . ?
C005 C00D 1.365(13) . ?
C006 H006 0.9300 . ?
C007 H007 0.9300 . ?
C007 C009 1.368(12) . ?
C008 H008 0.9300 . ?
C008 C00B 1.378(12) . ?
C009 H009 0.9300 . ?
C00A C00A 1.473(17) 3_566 ?
C00A H00B 0.9700 . ?
C00A H00A 0.9700 . ?
C00B H00C 0.9300 . ?
C00C H00D 0.9300 . ?
C00C C00D 1.389(12) . ?
C00D H00E 0.9300 . ?

loop_
_geom_torsion_atom_site_label_1
_geom_torsion_atom_site_label_2
_geom_torsion_atom_site_label_3
_geom_torsion_atom_site_label_4
_geom_torsion
_geom_torsion_site_symmetry_1
_geom_torsion_site_symmetry_2
_geom_torsion_site_symmetry_3
_geom_torsion_site_symmetry_4
_geom_torsion_publ_flag
C001 C003 C009 C007 179.6(9) . . . . ?
C001 C003 C00C C00D -179.7(9) . . . . ?
C001 C004 C006 C002 -0.7(15) . . . . ?
C002 C008 C00B C001 -0.8(16) . . . . ?
C003 C001 C004 C006 -178.4(9) . . . . ?
C003 C001 C00B C008 179.1(9) . . . . ?
C003 C00C C00D C005 -0.9(16) . . . . ?
C004 C001 C003 C009 -179.1(8) . . . . ?
C004 C001 C003 C00C 2.4(13) . . . . ?
C004 C001 C00B C008 -0.1(14) . . . . ?
C005 C007 C009 C003 1.1(16) . . . . ?
C006 C002 C008 C00B 1.1(14) . . . . ?
C006 C002 C00A C00A -87.3(14) . . . 3_566 ?
C007 C005 C00D C00C 0.1(15) . . . . ?
C008 C002 C006 C004 -0.3(14) . . . . ?
C008 C002 C00A C00A 87.9(13) . . . 3_566 ?
C009 C003 C00C C00D 1.7(14) . . . . ?
C00A C002 C006 C004 175.1(9) . . . . ?
C00A C002 C008 C00B -174.4(9) . . . . ?
C00B C001 C003 C009 1.7(13) . . . . ?
C00B C001 C003 C00C -176.8(8) . . . . ?
C00B C001 C004 C006 0.9(13) . . . . ?
C00C C003 C009 C007 -1.8(14) . . . . ?
C00D C005 C007 C009 -0.2(16) . . . . ?
